data_7050319
loop_
_publ_author_name
'Warden, Andrew C.'
'Warren, Mark'
'Spiccia, Leone'
'Hearn, Milton T. W.'

_publ_section_title
;
 Anion Binding to Azamacrocycles: Synthesis and
 X-ray Crystal Structures of Halide Adducts of [12]aneN~4~ and [18]aneN~6~
;
_journal_issue 9
_journal_name_full 'New Journal of Chemistry'
_journal_page_first 1160
_journal_page_last 1167
_journal_paper_doi 10.1039/B401841A
_journal_volume 28
_journal_year 2004
_chemical_formula_sum 'C12 H44 Cl6 N6 O4'
_chemical_formula_weight 549.23
_chemical_name_common
;1,4,7,10,13,16-hexaazacyclooctadecane-hexahydrogenchloride-
tetrahydrate
;
_chemical_name_systematic
;
1,4,7,10,13,16-hexaazacyclooctadecane-hexahydrogenchloride-tetrahydrate
;
_space_group_IT_number 2
_symmetry_cell_setting triclinic
_symmetry_space_group_name_Hall '-P 1'
_symmetry_space_group_name_H-M 'P -1'
_atom_sites_solution_hydrogens geom
_atom_sites_solution_primary direct
_atom_sites_solution_secondary difmap
_audit_creation_date 2004-01-29T03:44:20-00:00
_audit_creation_method 'WinGX routine CIF_UPDATE'
_cell_angle_alpha 87.859(2)
_cell_angle_beta 77.590(2)
_cell_angle_gamma 88.2340(10)
_cell_formula_units_Z 1
_cell_length_a 7.2793(2)
_cell_length_b 8.0716(3)
_cell_length_c 11.4099(3)
_cell_measurement_temperature 123(2)
_cell_volume 654.10(3)
_computing_structure_refinement 'SHELXL-97 (Sheldrick, 1997)'
_computing_structure_solution 'SHELXS-97 (Sheldrick, 1990)'
_diffrn_ambient_temperature 123(2)
_diffrn_measured_fraction_theta_full 0.994
_diffrn_measured_fraction_theta_max 0.978
_diffrn_radiation_monochromator graphite
_diffrn_radiation_type MoK\a
_diffrn_radiation_wavelength 0.71073
_diffrn_reflns_av_R_equivalents 0.0642
_diffrn_reflns_av_unetI/netI 0.0944
_diffrn_reflns_limit_h_max 9
_diffrn_reflns_limit_h_min -9
_diffrn_reflns_limit_k_max 10
_diffrn_reflns_limit_k_min -10
_diffrn_reflns_limit_l_max 13
_diffrn_reflns_limit_l_min -15
_diffrn_reflns_number 7920
_diffrn_reflns_theta_full 27.5
_diffrn_reflns_theta_max 28.29
_diffrn_reflns_theta_min 3.05
_exptl_absorpt_coefficient_mu 0.685
_exptl_absorpt_correction_type `none'
_exptl_crystal_density_diffrn 1.394
_exptl_crystal_density_method 'not measured'
_exptl_crystal_F_000 292
_exptl_crystal_size_max 0.14
_exptl_crystal_size_mid 0.1
_exptl_crystal_size_min 0.05
_geom_special_details
;
All esds (except the esd in the dihedral angle between two l.s. planes)
are estimated using the full covariance matrix.  The cell esds are taken
into account individually in the estimation of esds in distances, angles
and torsion angles; correlations between esds in cell parameters are only
used when they are defined by crystal symmetry.  An approximate (isotropic)
treatment of cell esds is used for estimating esds involving l.s. planes.
;
_refine_diff_density_max 0.454
_refine_diff_density_min -0.642
_refine_diff_density_rms 0.089
_refine_ls_extinction_method none
_refine_ls_goodness_of_fit_ref 0.973
_refine_ls_hydrogen_treatment mixed
_refine_ls_matrix_type full
_refine_ls_number_parameters 215
_refine_ls_number_reflns 3180
_refine_ls_number_restraints 0
_refine_ls_restrained_S_all 0.973
_refine_ls_R_factor_all 0.0855
_refine_ls_R_factor_gt 0.0472
_refine_ls_shift/su_max 0.001
_refine_ls_shift/su_mean 0
_refine_ls_structure_factor_coef Fsqd
_refine_ls_weighting_details 'calc w=1/[\s^2^(Fo^2^)+(0.0385P)^2^+0.0000P] where P=(Fo^2^+2Fc^2^)/3'
_refine_ls_weighting_scheme calc
_refine_ls_wR_factor_gt 0.0873
_refine_ls_wR_factor_ref 0.1005
_refine_special_details
;
Refinement of F^2^ against ALL reflections.  The weighted R-factor wR and
goodness of fit S are based on F^2^, conventional R-factors R are based
on F, with F set to zero for negative F^2^. The threshold expression of
F^2^ > 2sigma(F^2^) is used only for calculating R-factors(gt) etc. and is
not relevant to the choice of reflections for refinement.  R-factors based
on F^2^ are statistically about twice as large as those based on F, and R-
factors based on ALL data will be even larger.
;
_reflns_number_gt 2129
_reflns_number_total 3180
_reflns_threshold_expression >2sigma(I)
_cod_data_source_file b401841a.txt
_cod_data_source_block b81w2
_cod_depositor_comments
;
 Merging entry with the original data file.

 Antanas Vaitkus,
 2017-01-23

The following automatic conversions were performed:
'_symmetry_cell_setting' value 'Triclinic' changed to 'triclinic'
according to '/home/saulius/struct/CIF-dictionaries/cif_core.dic'
dictionary named 'cif_core.dic' version 2.4.1 from 2010-06-29.

Automatic conversion script
Id: cif_fix_enum 1527 2010-12-29 10:47:43Z saulius 
;
_cod_database_code 7050319

loop_
_symmetry_equiv_pos_as_xyz
'x, y, z'
'-x, -y, -z'

loop_
_atom_site_label
_atom_site_type_symbol
_atom_site_fract_x
_atom_site_fract_y
_atom_site_fract_z
_atom_site_U_iso_or_equiv
_atom_site_adp_type
_atom_site_occupancy
_atom_site_symmetry_multiplicity
_atom_site_calc_flag
_atom_site_refinement_flags
_atom_site_disorder_assembly
_atom_site_disorder_group
Cl3 Cl 0.92131(9) -0.57213(8) 0.78763(5) 0.02650(18) Uani 1 1 d . . .
O2W O 0.8017(5) 0.4973(4) 0.4707(2) 0.0645(9) Uani 1 1 d . . .
N2 N 0.6254(3) 0.0017(3) 0.69266(18) 0.0183(4) Uani 1 1 d . . .
C2 C 0.5798(3) 0.1649(3) 0.7514(2) 0.0201(5) Uani 1 1 d . . .
Cl1 Cl 0.33465(8) -0.16459(7) 0.91337(5) 0.02114(16) Uani 1 1 d . . .
O1W O 0.5664(3) 0.6236(2) 0.66580(16) 0.0245(4) Uani 1 1 d . . .
N3 N 0.7633(3) -0.2322(3) 0.87966(17) 0.0188(4) Uani 1 1 d . . .
C3 C 0.8227(3) -0.0611(3) 0.6896(2) 0.0198(5) Uani 1 1 d . . .
Cl2 Cl 0.71310(8) 0.12849(8) 0.42994(5) 0.02237(17) Uani 1 1 d . . .
N1 N 0.3357(3) 0.3871(3) 0.79672(17) 0.0197(5) Uani 1 1 d . . .
C4 C 0.8698(4) -0.0903(3) 0.8115(2) 0.0197(5) Uani 1 1 d . . .
C5 C 0.7977(4) -0.2539(3) 1.0041(2) 0.0203(5) Uani 1 1 d . . .
C6 C 0.6674(4) -0.3849(3) 1.0720(2) 0.0209(5) Uani 1 1 d . . .
C1 C 0.3898(4) 0.2285(3) 0.7333(2) 0.0192(5) Uani 1 1 d . . .
H7 H 0.291(4) 0.154(3) 0.763(2) 0.018(6) Uiso 1 1 d . . .
H10 H 0.681(4) 0.247(3) 0.714(2) 0.022(6) Uiso 1 1 d . . .
H15 H 0.770(3) -0.147(3) 1.041(2) 0.022(6) Uiso 1 1 d . . .
H11 H 0.839(3) -0.164(3) 0.6438(19) 0.012(6) Uiso 1 1 d . . .
H13 H 0.842(3) 0.004(3) 0.861(2) 0.022(7) Uiso 1 1 d . . .
H6 H 0.798(4) -0.324(3) 0.844(2) 0.023(7) Uiso 1 1 d . . .
H17 H 0.538(4) -0.364(3) 1.064(2) 0.027(7) Uiso 1 1 d . . .
H14 H 1.007(4) -0.126(3) 0.7956(19) 0.017(6) Uiso 1 1 d . . .
H9 H 0.577(4) 0.148(3) 0.837(2) 0.032(7) Uiso 1 1 d . . .
H2 H 0.409(4) 0.466(3) 0.760(2) 0.019(7) Uiso 1 1 d . . .
H1 H 0.223(4) 0.418(3) 0.7849(19) 0.011(6) Uiso 1 1 d . . .
H16 H 0.928(4) -0.283(3) 0.999(2) 0.023(7) Uiso 1 1 d . . .
H18 H 0.715(3) -0.491(3) 1.045(2) 0.020(6) Uiso 1 1 d . . .
H5 H 0.633(4) -0.212(4) 0.887(2) 0.037(8) Uiso 1 1 d . . .
H3 H 0.533(4) -0.077(4) 0.731(3) 0.048(9) Uiso 1 1 d . . .
H8 H 0.391(4) 0.253(3) 0.650(3) 0.036(8) Uiso 1 1 d . . .
H12 H 0.904(3) 0.020(3) 0.6434(19) 0.011(6) Uiso 1 1 d . . .
H2W H 0.499(5) 0.676(4) 0.632(3) 0.056(12) Uiso 1 1 d . . .
H1W H 0.643(5) 0.578(4) 0.608(3) 0.046(10) Uiso 1 1 d . . .
H4W H 0.785(7) 0.403(6) 0.467(4) 0.102(19) Uiso 1 1 d . . .
H3W H 0.896(6) 0.511(6) 0.437(4) 0.075(17) Uiso 1 1 d . . .
H4 H 0.610(4) 0.019(3) 0.614(3) 0.041(8) Uiso 1 1 d . . .

loop_
_atom_site_aniso_label
_atom_site_aniso_U_11
_atom_site_aniso_U_22
_atom_site_aniso_U_33
_atom_site_aniso_U_23
_atom_site_aniso_U_13
_atom_site_aniso_U_12
Cl3 0.0243(4) 0.0237(4) 0.0342(3) -0.0031(3) -0.0120(3) 0.0001(3)
O2W 0.087(2) 0.0462(17) 0.0442(14) -0.0180(12) 0.0297(14) -0.0348(16)
N2 0.0168(11) 0.0211(11) 0.0168(10) 0.0002(8) -0.0035(8) 0.0018(9)
C2 0.0206(14) 0.0191(14) 0.0211(12) -0.0014(10) -0.0053(10) 0.0003(11)
Cl1 0.0181(3) 0.0221(3) 0.0223(3) 0.0021(2) -0.0030(2) 0.0001(2)
O1W 0.0230(11) 0.0231(11) 0.0266(10) 0.0016(8) -0.0041(9) 0.0012(8)
N3 0.0182(12) 0.0199(12) 0.0176(10) -0.0003(9) -0.0022(8) 0.0013(9)
C3 0.0150(13) 0.0248(14) 0.0179(12) 0.0010(11) -0.0006(10) 0.0020(11)
Cl2 0.0209(3) 0.0275(4) 0.0183(3) 0.0035(2) -0.0040(2) -0.0012(3)
N1 0.0187(12) 0.0212(12) 0.0182(10) 0.0036(9) -0.0029(9) 0.0013(10)
C4 0.0161(14) 0.0211(14) 0.0204(12) 0.0032(10) -0.0015(10) -0.0014(11)
C5 0.0213(15) 0.0225(14) 0.0177(12) 0.0018(10) -0.0059(10) -0.0006(11)
C6 0.0227(15) 0.0213(15) 0.0193(12) -0.0004(10) -0.0063(10) 0.0012(11)
C1 0.0199(13) 0.0202(14) 0.0175(12) 0.0014(10) -0.0048(10) -0.0003(11)

loop_
_atom_type_symbol
_atom_type_description
_atom_type_scat_dispersion_real
_atom_type_scat_dispersion_imag
_atom_type_scat_source
C C 0.0033 0.0016 'International Tables Vol C Tables 4.2.6.8 and 6.1.1.4'
H H 0 0 'International Tables Vol C Tables 4.2.6.8 and 6.1.1.4'
N N 0.0061 0.0033 'International Tables Vol C Tables 4.2.6.8 and 6.1.1.4'
O O 0.0106 0.006 'International Tables Vol C Tables 4.2.6.8 and 6.1.1.4'
Cl Cl 0.1484 0.1585 'International Tables Vol C Tables 4.2.6.8 and 6.1.1.4'

loop_
_geom_angle_atom_site_label_1
_geom_angle_atom_site_label_2
_geom_angle_atom_site_label_3
_geom_angle
_geom_angle_site_symmetry_1
_geom_angle_site_symmetry_3
_geom_angle_publ_flag
C2 N2 C3 113.92(18) . . ?
N2 C2 C1 109.49(18) . . ?
C5 N3 C4 112.18(18) . . ?
N2 C3 C4 114.7(2) . . ?
C6 N1 C1 116.9(2) 2_657 . ?
N3 C4 C3 111.74(19) . . ?
N3 C5 C6 108.94(19) . . ?
N1 C6 C5 111.60(19) 2_657 . ?
N1 C1 C2 110.71(19) . . ?

loop_
_geom_bond_atom_site_label_1
_geom_bond_atom_site_label_2
_geom_bond_distance
_geom_bond_site_symmetry_2
_geom_bond_publ_flag
N2 C2 1.496(3) . ?
N2 C3 1.502(3) . ?
C2 C1 1.512(3) . ?
N3 C5 1.497(3) . ?
N3 C4 1.499(3) . ?
C3 C4 1.511(3) . ?
N1 C6 1.492(3) 2_657 ?
N1 C1 1.494(3) . ?
C5 C6 1.517(3) . ?
C6 N1 1.492(3) 2_657 ?

loop_
_geom_hbond_atom_site_label_D
_geom_hbond_atom_site_label_H
_geom_hbond_atom_site_label_A
_geom_hbond_distance_DH
_geom_hbond_distance_HA
_geom_hbond_distance_DA
_geom_hbond_angle_DHA
_geom_hbond_site_symmetry_A
N3 H6 Cl3 0.87(3) 2.23(3) 3.075(2) 167(2) .
N1 H2 O1W 0.88(3) 1.88(3) 2.757(3) 174(2) .
N1 H1 Cl3 0.89(3) 2.19(3) 3.048(2) 163(2) 1_465
N3 H5 Cl1 0.94(3) 2.15(3) 3.095(2) 178(2) .
N2 H3 Cl1 0.97(3) 2.36(3) 3.203(2) 146(2) .
N2 H3 O1W 0.97(3) 2.54(3) 3.131(3) 119(2) 1_545
O1W H2W Cl2 0.78(4) 2.37(4) 3.143(2) 167(3) 2_666
O1W H1W O2W 0.85(3) 1.86(3) 2.712(3) 174(3) .
O2W H4W Cl2 0.77(5) 2.37(5) 3.138(3) 171(4) .
O2W H3W O2W 0.72(5) 2.63(4) 3.102(7) 125(4) 2_766
O2W H3W Cl3 0.72(5) 2.66(4) 3.241(3) 140(4) 2_756
N2 H4 Cl2 0.93(3) 2.23(3) 3.071(2) 149(2) .
N2 H4 Cl2 0.93(3) 2.81(3) 3.299(2) 114(2) 2_656
C5 H15 Cl1 0.97(3) 2.64(3) 3.588(3) 164.5(19) 2_657
C2 H10 Cl3 1.02(3) 2.60(2) 3.419(2) 136.6(17) 1_565
